data_4120028
loop_
_publ_author_name
'Matthew R. MacDonald'
'Jefferson E. Bates'
'Joseph W. Ziller'
'Filipp Furche'
'William J. Evans'

_publ_contact_author
; 
Professor William J. Evans
Department of Chemistry
1102 Natural Sciences II
University of California, Irvine
Irvine, CA 92697-2025
;
_publ_contact_author_email wevans@uci.edu
_publ_contact_author_fax '1  949 824 2210'
_publ_contact_author_phone '1  949 824 5174'
_publ_section_title
;
 Completing the Series of +2 Ions for the Lanthanide Elements: Synthesis
 of Molecular Complexes of Pr2+, Gd2+, Tb2+, and Lu2+
;
_journal_name_full 'Journal of the American Chemical Society'
_journal_page_first 9857
_journal_page_last 9868
_journal_paper_doi 10.1021/ja403753j
_journal_volume 135
_journal_year 2013
_chemical_formula_sum 'C46 H83 Ho K N2 O7 Si3'
_chemical_formula_weight 1064.44
_chemical_name_systematic
; 
 ? 
;
_space_group_IT_number 14
_symmetry_cell_setting monoclinic
_symmetry_space_group_name_Hall '-P 2ybc'
_symmetry_space_group_name_H-M 'P 1 21/c 1'
_atom_sites_solution_hydrogens geom
_atom_sites_solution_primary direct
_atom_sites_solution_secondary difmap
_audit_creation_method SHELXTL
_cell_angle_alpha 90.00
_cell_angle_beta 91.0012(9)
_cell_angle_gamma 90.00
_cell_formula_units_Z 4
_cell_length_a 15.8865(11)
_cell_length_b 24.2880(17)
_cell_length_c 13.7582(10)
_cell_measurement_reflns_used 9974
_cell_measurement_temperature 88(2)
_cell_measurement_theta_max 28.64
_cell_measurement_theta_min 2.57
_cell_volume 5307.8(6)
_computing_cell_refinement 'Bruker SAINT'
_computing_data_collection 'Bruker APEX2'
_computing_data_reduction 'Bruker SAINT'
_computing_molecular_graphics 'Bruker SHELXTL'
_computing_publication_material 'Bruker SHELXTL'
_computing_structure_refinement 'SHELXL-97 (Sheldrick, 2008)'
_computing_structure_solution 'SHELXS-97 (Sheldrick, 2008)'
_diffrn_ambient_temperature 88(2)
_diffrn_measured_fraction_theta_full 0.998
_diffrn_measured_fraction_theta_max 0.934
_diffrn_measurement_device_type 'Bruker APEX-II CCD'
_diffrn_measurement_method '\f and \w scans'
_diffrn_radiation_monochromator graphite
_diffrn_radiation_source 'fine-focus sealed tube'
_diffrn_radiation_type MoK\a
_diffrn_radiation_wavelength 0.71073
_diffrn_reflns_av_R_equivalents 0.0000
_diffrn_reflns_av_sigmaI/netI 0.0227
_diffrn_reflns_limit_h_max 21
_diffrn_reflns_limit_h_min -21
_diffrn_reflns_limit_k_max 32
_diffrn_reflns_limit_k_min 0
_diffrn_reflns_limit_l_max 18
_diffrn_reflns_limit_l_min 0
_diffrn_reflns_number 13014
_diffrn_reflns_theta_full 25.50
_diffrn_reflns_theta_max 28.86
_diffrn_reflns_theta_min 2.11
_exptl_absorpt_coefficient_mu 1.683
_exptl_absorpt_correction_T_max 0.6117
_exptl_absorpt_correction_T_min 0.4451
_exptl_absorpt_correction_type multi-scan
_exptl_absorpt_process_details 'Bruker TWINABS'
_exptl_crystal_colour purple
_exptl_crystal_density_diffrn 1.332
_exptl_crystal_density_meas ?
_exptl_crystal_description irregular
_exptl_crystal_F_000 2228
_exptl_crystal_size_max 0.57
_exptl_crystal_size_mid 0.38
_exptl_crystal_size_min 0.32
_refine_diff_density_max 1.570
_refine_diff_density_min -0.647
_refine_diff_density_rms 0.066
_refine_ls_extinction_method none
_refine_ls_goodness_of_fit_ref 1.035
_refine_ls_hydrogen_treatment constr
_refine_ls_matrix_type full
_refine_ls_number_parameters 551
_refine_ls_number_reflns 13018
_refine_ls_number_restraints 0
_refine_ls_restrained_S_all 1.035
_refine_ls_R_factor_all 0.0242
_refine_ls_R_factor_gt 0.0209
_refine_ls_shift/su_max 0.002
_refine_ls_shift/su_mean 0.000
_refine_ls_structure_factor_coef Fsqd
_refine_ls_weighting_details 'calc w=1/[\s^2^(Fo^2^)+(0.0345P)^2^+0.6578P] where P=(Fo^2^+2Fc^2^)/3'
_refine_ls_weighting_scheme calc
_refine_ls_wR_factor_gt 0.0528
_refine_ls_wR_factor_ref 0.0541
_reflns_number_gt 12095
_reflns_number_total 13018
_reflns_threshold_expression >2sigma(I)
_cod_data_source_file ja403753j_si_002_11.cif
_cod_data_source_block mrm38
_cod_depositor_comments
;
The following automatic conversions were performed:

'_exptl_crystal_density_meas' value 'not_measured' was changed to '?'
- the value is perceived as not measured.

Automatic conversion script
Id: cif_fix_values 3008 2015-01-20 13:52:24Z robertas 
;
_cod_database_code 4120028

loop_
_symmetry_equiv_pos_as_xyz
'x, y, z'
'-x, y+1/2, -z+1/2'
'-x, -y, -z'
'x, -y-1/2, z-1/2'

loop_
_atom_site_label
_atom_site_type_symbol
_atom_site_fract_x
_atom_site_fract_y
_atom_site_fract_z
_atom_site_U_iso_or_equiv
_atom_site_adp_type
_atom_site_occupancy
_atom_site_symmetry_multiplicity
_atom_site_calc_flag
_atom_site_refinement_flags
Ho1 Ho 0.279462(5) 0.087656(3) 0.017569(6) 0.01516(3) Uani 1 1 d .
K1 K 0.24062(2) -0.271492(15) -0.18982(2) 0.01524(7) Uani 1 1 d .
Si1 Si 0.24027(3) 0.24807(2) -0.05874(3) 0.01707(9) Uani 1 1 d .
Si2 Si 0.38251(3) 0.04799(2) 0.27294(4) 0.02137(10) Uani 1 1 d .
Si3 Si 0.26806(3) 0.05484(2) -0.27495(4) 0.02098(10) Uani 1 1 d .
O1 O 0.11958(8) -0.31181(6) -0.32448(10) 0.0228(3) Uani 1 1 d .
O2 O 0.29445(8) -0.32930(6) -0.35295(9) 0.0207(3) Uani 1 1 d .
O3 O 0.32016(8) -0.17120(5) -0.23323(9) 0.0190(2) Uani 1 1 d .
O4 O 0.15933(9) -0.17100(5) -0.14626(9) 0.0215(3) Uani 1 1 d .
O5 O 0.18786(9) -0.33203(6) -0.02944(9) 0.0232(3) Uani 1 1 d .
O6 O 0.36418(8) -0.31498(5) -0.05462(9) 0.0211(3) Uani 1 1 d .
O7 O 0.06299(17) -0.45733(9) -0.17076(17) 0.0705(7) Uani 1 1 d .
N1 N 0.05830(10) -0.27084(7) -0.13805(12) 0.0233(3) Uani 1 1 d .
N2 N 0.42446(10) -0.27224(6) -0.24195(11) 0.0196(3) Uani 1 1 d .
C1 C 0.19796(11) 0.18646(7) 0.00281(13) 0.0172(3) Uani 1 1 d .
C2 C 0.20237(11) 0.17542(7) 0.10473(13) 0.0184(3) Uani 1 1 d .
H2A H 0.2294 0.2000 0.1546 0.022 Uiso 1 1 calc R
C3 C 0.15308(12) 0.12863(8) 0.12553(14) 0.0223(4) Uani 1 1 d .
H3A H 0.1376 0.1158 0.1919 0.027 Uiso 1 1 calc R
C4 C 0.11450(11) 0.11141(7) 0.03706(15) 0.0232(4) Uani 1 1 d .
H4A H 0.0673 0.0843 0.0310 0.028 Uiso 1 1 calc R
C5 C 0.14253(11) 0.14557(7) -0.03732(14) 0.0196(3) Uani 1 1 d .
H5A H 0.1182 0.1464 -0.1048 0.024 Uiso 1 1 calc R
C6 C 0.31040(14) 0.28639(8) 0.02845(15) 0.0288(4) Uani 1 1 d .
H6A H 0.3564 0.2623 0.0505 0.043 Uiso 1 1 calc R
H6B H 0.2778 0.2982 0.0845 0.043 Uiso 1 1 calc R
H6C H 0.3338 0.3188 -0.0040 0.043 Uiso 1 1 calc R
C7 C 0.15212(13) 0.29490(9) -0.09777(17) 0.0306(4) Uani 1 1 d .
H7A H 0.1034 0.2728 -0.1185 0.046 Uiso 1 1 calc R
H7B H 0.1704 0.3179 -0.1520 0.046 Uiso 1 1 calc R
H7C H 0.1365 0.3185 -0.0432 0.046 Uiso 1 1 calc R
C8 C 0.30030(13) 0.23160(8) -0.17087(14) 0.0260(4) Uani 1 1 d .
H8A H 0.3448 0.2050 -0.1550 0.039 Uiso 1 1 calc R
H8B H 0.3255 0.2654 -0.1963 0.039 Uiso 1 1 calc R
H8C H 0.2620 0.2158 -0.2200 0.039 Uiso 1 1 calc R
C9 C 0.40096(11) 0.08175(7) 0.15502(13) 0.0170(3) Uani 1 1 d .
C10 C 0.43848(11) 0.05719(7) 0.07199(13) 0.0196(3) Uani 1 1 d .
H10A H 0.4607 0.0187 0.0695 0.023 Uiso 1 1 calc R
C11 C 0.45000(11) 0.09688(8) 0.00006(14) 0.0207(3) Uani 1 1 d .
H11A H 0.4819 0.0915 -0.0612 0.025 Uiso 1 1 calc R
C12 C 0.42154(11) 0.14815(8) 0.03638(13) 0.0202(3) Uani 1 1 d .
H12A H 0.4315 0.1849 0.0060 0.024 Uiso 1 1 calc R
C13 C 0.39295(11) 0.13902(7) 0.13164(13) 0.0176(3) Uani 1 1 d .
H13A H 0.3795 0.1687 0.1793 0.021 Uiso 1 1 calc R
C14 C 0.35479(19) -0.02622(9) 0.25635(17) 0.0426(6) Uani 1 1 d .
H14A H 0.3001 -0.0292 0.2228 0.064 Uiso 1 1 calc R
H14B H 0.3518 -0.0441 0.3200 0.064 Uiso 1 1 calc R
H14C H 0.3979 -0.0443 0.2175 0.064 Uiso 1 1 calc R
C15 C 0.29831(16) 0.08452(9) 0.34051(17) 0.0350(5) Uani 1 1 d .
H15A H 0.2439 0.0784 0.3077 0.053 Uiso 1 1 calc R
H15B H 0.3106 0.1241 0.3422 0.053 Uiso 1 1 calc R
H15C H 0.2963 0.0703 0.4071 0.053 Uiso 1 1 calc R
C16 C 0.47891(17) 0.05050(13) 0.35388(18) 0.0462(6) Uani 1 1 d .
H16A H 0.4695 0.0284 0.4123 0.069 Uiso 1 1 calc R
H16B H 0.4904 0.0887 0.3727 0.069 Uiso 1 1 calc R
H16C H 0.5271 0.0357 0.3189 0.069 Uiso 1 1 calc R
C17 C 0.25972(12) 0.02835(7) -0.14931(13) 0.0208(4) Uani 1 1 d .
C18 C 0.32461(13) 0.00116(7) -0.09408(14) 0.0236(4) Uani 1 1 d .
H18A H 0.3829 -0.0060 -0.1173 0.028 Uiso 1 1 calc R
C19 C 0.29000(14) -0.02177(7) -0.01023(14) 0.0270(4) Uani 1 1 d .
H19A H 0.3192 -0.0483 0.0345 0.032 Uiso 1 1 calc R
C20 C 0.20213(13) -0.01011(7) -0.01127(14) 0.0260(4) Uani 1 1 d .
H20A H 0.1596 -0.0271 0.0324 0.031 Uiso 1 1 calc R
C21 C 0.18410(13) 0.01956(7) -0.09702(14) 0.0225(4) Uani 1 1 d .
H21A H 0.1262 0.0282 -0.1222 0.027 Uiso 1 1 calc R
C22 C 0.37232(15) 0.08858(8) -0.29424(17) 0.0308(5) Uani 1 1 d .
H22A H 0.4176 0.0633 -0.2747 0.046 Uiso 1 1 calc R
H22B H 0.3761 0.1222 -0.2550 0.046 Uiso 1 1 calc R
H22C H 0.3778 0.0979 -0.3631 0.046 Uiso 1 1 calc R
C23 C 0.25953(15) -0.00339(8) -0.36530(14) 0.0290(4) Uani 1 1 d .
H23A H 0.3064 -0.0291 -0.3547 0.044 Uiso 1 1 calc R
H23B H 0.2617 0.0114 -0.4315 0.044 Uiso 1 1 calc R
H23C H 0.2061 -0.0228 -0.3567 0.044 Uiso 1 1 calc R
C24 C 0.17922(14) 0.10294(9) -0.30642(15) 0.0275(4) Uani 1 1 d .
H24A H 0.1836 0.1360 -0.2659 0.041 Uiso 1 1 calc R
H24B H 0.1254 0.0846 -0.2947 0.041 Uiso 1 1 calc R
H24C H 0.1822 0.1133 -0.3751 0.041 Uiso 1 1 calc R
C25 C 0.00754(13) -0.27808(10) -0.22745(16) 0.0322(5) Uani 1 1 d .
H25A H 0.0086 -0.2434 -0.2651 0.039 Uiso 1 1 calc R
H25B H -0.0516 -0.2852 -0.2096 0.039 Uiso 1 1 calc R
C26 C 0.03718(13) -0.32429(10) -0.29123(16) 0.0339(5) Uani 1 1 d .
H26A H 0.0383 -0.3592 -0.2540 0.041 Uiso 1 1 calc R
H26B H -0.0019 -0.3288 -0.3475 0.041 Uiso 1 1 calc R
C27 C 0.15201(13) -0.35620(8) -0.38005(14) 0.0248(4) Uani 1 1 d .
H27A H 0.1103 -0.3673 -0.4307 0.030 Uiso 1 1 calc R
H27B H 0.1630 -0.3883 -0.3373 0.030 Uiso 1 1 calc R
C28 C 0.23162(12) -0.33853(8) -0.42649(13) 0.0232(4) Uani 1 1 d .
H28A H 0.2508 -0.3674 -0.4718 0.028 Uiso 1 1 calc R
H28B H 0.2219 -0.3043 -0.4640 0.028 Uiso 1 1 calc R
C29 C 0.37352(12) -0.31739(9) -0.39499(13) 0.0241(4) Uani 1 1 d .
H29A H 0.3708 -0.2816 -0.4294 0.029 Uiso 1 1 calc R
H29B H 0.3880 -0.3463 -0.4426 0.029 Uiso 1 1 calc R
C30 C 0.43957(12) -0.31519(8) -0.31490(14) 0.0237(4) Uani 1 1 d .
H30A H 0.4418 -0.3514 -0.2819 0.028 Uiso 1 1 calc R
H30B H 0.4952 -0.3087 -0.3442 0.028 Uiso 1 1 calc R
C31 C 0.44550(12) -0.21799(8) -0.28215(14) 0.0240(4) Uani 1 1 d .
H31A H 0.4236 -0.2158 -0.3499 0.029 Uiso 1 1 calc R
H31B H 0.5075 -0.2143 -0.2840 0.029 Uiso 1 1 calc R
C32 C 0.41007(12) -0.17072(8) -0.22464(15) 0.0244(4) Uani 1 1 d .
H32A H 0.4274 -0.1742 -0.1554 0.029 Uiso 1 1 calc R
H32B H 0.4322 -0.1354 -0.2496 0.029 Uiso 1 1 calc R
C33 C 0.28748(14) -0.12421(7) -0.18480(13) 0.0243(4) Uani 1 1 d .
H33A H 0.3103 -0.0904 -0.2146 0.029 Uiso 1 1 calc R
H33B H 0.3056 -0.1249 -0.1156 0.029 Uiso 1 1 calc R
C34 C 0.19349(13) -0.12319(8) -0.19149(14) 0.0257(4) Uani 1 1 d .
H34A H 0.1722 -0.0897 -0.1591 0.031 Uiso 1 1 calc R
H34B H 0.1752 -0.1220 -0.2606 0.031 Uiso 1 1 calc R
C35 C 0.06980(13) -0.16849(9) -0.14410(15) 0.0282(4) Uani 1 1 d .
H35A H 0.0466 -0.1676 -0.2113 0.034 Uiso 1 1 calc R
H35B H 0.0521 -0.1345 -0.1105 0.034 Uiso 1 1 calc R
C36 C 0.03628(12) -0.21813(9) -0.09146(15) 0.0270(4) Uani 1 1 d .
H36A H 0.0589 -0.2181 -0.0239 0.032 Uiso 1 1 calc R
H36B H -0.0258 -0.2152 -0.0884 0.032 Uiso 1 1 calc R
C37 C 0.04331(13) -0.31686(9) -0.07098(16) 0.0286(4) Uani 1 1 d .
H37A H 0.0435 -0.3517 -0.1083 0.034 Uiso 1 1 calc R
H37B H -0.0132 -0.3125 -0.0429 0.034 Uiso 1 1 calc R
C38 C 0.10751(13) -0.32094(8) 0.01071(14) 0.0272(4) Uani 1 1 d .
H38A H 0.1095 -0.2860 0.0476 0.033 Uiso 1 1 calc R
H38B H 0.0918 -0.3509 0.0558 0.033 Uiso 1 1 calc R
C39 C 0.24979(14) -0.34127(8) 0.04531(13) 0.0258(4) Uani 1 1 d .
H39A H 0.2298 -0.3700 0.0904 0.031 Uiso 1 1 calc R
H39B H 0.2590 -0.3070 0.0829 0.031 Uiso 1 1 calc R
C40 C 0.33051(13) -0.35910(8) 0.00097(14) 0.0246(4) Uani 1 1 d .
H40A H 0.3713 -0.3699 0.0528 0.029 Uiso 1 1 calc R
H40B H 0.3203 -0.3914 -0.0415 0.029 Uiso 1 1 calc R
C41 C 0.44436(12) -0.32935(8) -0.09266(14) 0.0235(4) Uani 1 1 d .
H41A H 0.4391 -0.3632 -0.1324 0.028 Uiso 1 1 calc R
H41B H 0.4847 -0.3367 -0.0385 0.028 Uiso 1 1 calc R
C42 C 0.47638(12) -0.28290(8) -0.15409(14) 0.0226(4) Uani 1 1 d .
H42A H 0.4787 -0.2490 -0.1142 0.027 Uiso 1 1 calc R
H42B H 0.5345 -0.2915 -0.1739 0.027 Uiso 1 1 calc R
C43 C 0.0424(3) -0.50371(15) -0.2274(3) 0.0711(11) Uani 1 1 d .
H43A H 0.0902 -0.5144 -0.2685 0.085 Uiso 1 1 calc R
H43B H -0.0073 -0.4961 -0.2698 0.085 Uiso 1 1 calc R
C44 C 0.0229(2) -0.54915(15) -0.1542(3) 0.0664(9) Uani 1 1 d .
H44A H -0.0365 -0.5474 -0.1337 0.080 Uiso 1 1 calc R
H44B H 0.0343 -0.5861 -0.1815 0.080 Uiso 1 1 calc R
C45 C 0.08281(18) -0.53604(12) -0.0702(2) 0.0490(6) Uani 1 1 d .
H45A H 0.1295 -0.5630 -0.0665 0.059 Uiso 1 1 calc R
H45B H 0.0530 -0.5359 -0.0076 0.059 Uiso 1 1 calc R
C46 C 0.11505(19) -0.47872(12) -0.0951(2) 0.0513(7) Uani 1 1 d .
H46B H 0.1129 -0.4545 -0.0373 0.062 Uiso 1 1 calc R
H46C H 0.1741 -0.4808 -0.1166 0.062 Uiso 1 1 calc R

loop_
_atom_site_aniso_label
_atom_site_aniso_U_11
_atom_site_aniso_U_22
_atom_site_aniso_U_33
_atom_site_aniso_U_23
_atom_site_aniso_U_13
_atom_site_aniso_U_12
Ho1 0.01509(4) 0.01211(4) 0.01819(4) -0.00184(3) -0.00225(3) 0.00132(3)
K1 0.01584(17) 0.01604(16) 0.01381(15) -0.00079(12) -0.00065(12) 0.00002(12)
Si1 0.0176(2) 0.0161(2) 0.0175(2) 0.00044(17) -0.00066(17) 0.00199(17)
Si2 0.0247(3) 0.0210(2) 0.0183(2) 0.00315(18) -0.00135(19) -0.0015(2)
Si3 0.0257(3) 0.0168(2) 0.0204(2) -0.00066(18) -0.00228(19) -0.00142(19)
O1 0.0192(6) 0.0254(7) 0.0236(6) -0.0060(5) -0.0012(5) -0.0045(5)
O2 0.0194(7) 0.0278(7) 0.0147(5) -0.0034(5) -0.0014(5) 0.0019(5)
O3 0.0224(6) 0.0152(6) 0.0193(6) -0.0039(5) -0.0001(5) -0.0004(5)
O4 0.0243(7) 0.0198(6) 0.0203(6) 0.0025(5) 0.0016(5) 0.0057(5)
O5 0.0248(7) 0.0283(7) 0.0166(6) 0.0019(5) 0.0020(5) -0.0004(5)
O6 0.0235(7) 0.0203(6) 0.0194(6) 0.0027(5) -0.0006(5) 0.0036(5)
O7 0.0966(18) 0.0496(12) 0.0645(13) -0.0073(11) -0.0225(13) 0.0309(12)
N1 0.0168(8) 0.0299(9) 0.0233(7) -0.0016(6) 0.0006(6) 0.0007(6)
N2 0.0182(7) 0.0223(8) 0.0182(7) -0.0016(6) -0.0022(6) 0.0008(6)
C1 0.0157(8) 0.0170(8) 0.0188(8) -0.0006(6) -0.0006(6) 0.0038(6)
C2 0.0172(9) 0.0181(8) 0.0199(8) -0.0007(6) 0.0012(6) 0.0033(6)
C3 0.0192(9) 0.0215(9) 0.0265(9) 0.0022(7) 0.0063(7) 0.0028(7)
C4 0.0142(8) 0.0174(9) 0.0379(10) -0.0001(8) 0.0004(7) 0.0011(6)
C5 0.0134(8) 0.0191(8) 0.0263(8) -0.0025(7) -0.0038(7) 0.0043(6)
C6 0.0373(11) 0.0212(9) 0.0278(9) -0.0012(8) -0.0072(8) -0.0043(8)
C7 0.0255(10) 0.0261(10) 0.0404(11) 0.0120(9) 0.0015(9) 0.0077(8)
C8 0.0290(10) 0.0249(10) 0.0243(9) 0.0010(7) 0.0058(7) 0.0001(8)
C9 0.0146(8) 0.0180(8) 0.0184(8) -0.0003(6) -0.0021(6) 0.0008(6)
C10 0.0157(8) 0.0200(9) 0.0230(8) -0.0006(7) -0.0003(7) 0.0043(6)
C11 0.0138(8) 0.0267(9) 0.0217(8) -0.0009(7) 0.0020(7) 0.0005(6)
C12 0.0167(8) 0.0199(8) 0.0240(8) 0.0037(7) -0.0016(7) -0.0027(6)
C13 0.0148(8) 0.0167(8) 0.0211(8) -0.0016(6) -0.0017(6) -0.0008(6)
C14 0.0722(18) 0.0234(11) 0.0321(11) 0.0065(9) 0.0022(11) -0.0056(11)
C15 0.0395(14) 0.0394(13) 0.0266(10) 0.0019(8) 0.0109(9) 0.0014(9)
C16 0.0402(14) 0.0664(18) 0.0314(11) 0.0187(11) -0.0133(10) -0.0084(12)
C17 0.0272(10) 0.0137(8) 0.0213(8) -0.0038(6) -0.0043(7) -0.0007(7)
C18 0.0315(10) 0.0152(8) 0.0238(9) -0.0070(7) -0.0046(8) 0.0051(7)
C19 0.0448(12) 0.0108(8) 0.0251(9) -0.0020(7) -0.0083(9) 0.0018(7)
C20 0.0390(11) 0.0143(8) 0.0246(9) -0.0019(7) -0.0021(8) -0.0063(7)
C21 0.0271(10) 0.0159(8) 0.0243(9) -0.0031(7) -0.0033(7) -0.0047(7)
C22 0.0318(12) 0.0272(11) 0.0336(11) 0.0010(8) 0.0024(9) -0.0048(8)
C23 0.0408(12) 0.0260(10) 0.0202(9) -0.0026(7) -0.0023(8) -0.0012(8)
C24 0.0324(11) 0.0222(9) 0.0276(9) 0.0027(8) -0.0046(8) 0.0016(8)
C25 0.0136(9) 0.0506(14) 0.0324(10) -0.0051(9) -0.0030(8) 0.0000(8)
C26 0.0206(10) 0.0506(14) 0.0306(10) -0.0092(10) -0.0016(8) -0.0130(9)
C27 0.0306(10) 0.0211(9) 0.0224(9) -0.0053(7) -0.0064(7) -0.0021(8)
C28 0.0285(10) 0.0239(9) 0.0170(8) -0.0074(7) -0.0048(7) 0.0031(7)
C29 0.0225(9) 0.0319(10) 0.0178(8) -0.0041(7) 0.0015(7) 0.0043(8)
C30 0.0191(9) 0.0294(10) 0.0227(8) -0.0055(7) 0.0013(7) 0.0053(7)
C31 0.0184(9) 0.0269(10) 0.0267(9) 0.0026(7) 0.0036(7) -0.0035(7)
C32 0.0232(10) 0.0200(9) 0.0300(9) 0.0003(7) -0.0035(8) -0.0063(7)
C33 0.0402(11) 0.0136(8) 0.0194(8) -0.0036(6) 0.0051(8) -0.0027(8)
C34 0.0398(11) 0.0180(9) 0.0195(8) 0.0017(7) 0.0067(8) 0.0089(8)
C35 0.0258(10) 0.0305(10) 0.0285(10) 0.0014(8) 0.0014(8) 0.0109(8)
C36 0.0190(9) 0.0334(11) 0.0288(9) -0.0018(8) 0.0042(8) 0.0076(8)
C37 0.0209(10) 0.0321(11) 0.0332(10) -0.0011(8) 0.0088(8) -0.0048(8)
C38 0.0305(10) 0.0283(10) 0.0232(9) 0.0030(8) 0.0103(8) -0.0006(8)
C39 0.0355(11) 0.0273(10) 0.0146(8) 0.0041(7) 0.0000(7) 0.0014(8)
C40 0.0321(10) 0.0215(9) 0.0200(8) 0.0058(7) -0.0017(7) 0.0036(7)
C41 0.0220(9) 0.0256(9) 0.0229(8) -0.0004(7) -0.0046(7) 0.0057(7)
C42 0.0167(9) 0.0280(10) 0.0230(8) -0.0027(7) -0.0041(7) 0.0013(7)
C43 0.091(3) 0.068(2) 0.0534(17) -0.0181(16) -0.0188(17) 0.040(2)
C44 0.0559(19) 0.064(2) 0.080(2) -0.0291(18) 0.0081(17) -0.0024(16)
C45 0.0446(15) 0.0482(15) 0.0544(15) -0.0042(12) 0.0095(13) 0.0143(12)
C46 0.0497(16) 0.0514(16) 0.0526(15) -0.0010(13) -0.0023(13) 0.0138(13)

loop_
_atom_type_symbol
_atom_type_description
_atom_type_scat_dispersion_real
_atom_type_scat_dispersion_imag
_atom_type_scat_source
C C 0.0033 0.0016 'International Tables Vol C Tables 4.2.6.8 and 6.1.1.4'
H H 0.0000 0.0000 'International Tables Vol C Tables 4.2.6.8 and 6.1.1.4'
N N 0.0061 0.0033 'International Tables Vol C Tables 4.2.6.8 and 6.1.1.4'
O O 0.0106 0.0060 'International Tables Vol C Tables 4.2.6.8 and 6.1.1.4'
Si Si 0.0817 0.0704 'International Tables Vol C Tables 4.2.6.8 and 6.1.1.4'
K K 0.2009 0.2494 'International Tables Vol C Tables 4.2.6.8 and 6.1.1.4'
Ho Ho -0.2175 4.6783 'International Tables Vol C Tables 4.2.6.8 and 6.1.1.4'

loop_
_geom_angle_atom_site_label_1
_geom_angle_atom_site_label_2
_geom_angle_atom_site_label_3
_geom_angle
Cnt1 Ho1 Cnt2 123.1
Cnt1 Ho1 Cnt3 118.2
Cnt2 Ho1 Cnt3 118.6
C13 Ho1 C9 31.01(5)
C13 Ho1 C5 117.01(5)
C9 Ho1 C5 142.66(5)
C13 Ho1 C19 120.03(6)
C9 Ho1 C19 90.09(6)
C5 Ho1 C19 121.94(6)
C13 Ho1 C20 142.74(6)
C9 Ho1 C20 112.13(6)
C5 Ho1 C20 93.15(6)
C19 Ho1 C20 30.64(6)
C13 Ho1 C4 119.12(6)
C9 Ho1 C4 128.96(6)
C5 Ho1 C4 30.03(6)
C19 Ho1 C4 106.74(6)
C20 Ho1 C4 76.27(6)
C13 Ho1 C12 30.43(5)
C9 Ho1 C12 51.09(5)
C5 Ho1 C12 114.40(6)
C19 Ho1 C12 119.79(6)
C20 Ho1 C12 150.42(6)
C4 Ho1 C12 133.21(6)
C13 Ho1 C18 120.79(6)
C9 Ho1 C18 99.45(6)
C5 Ho1 C18 117.90(6)
C19 Ho1 C18 30.11(6)
C20 Ho1 C18 50.08(6)
C4 Ho1 C18 119.29(6)
C12 Ho1 C18 104.32(6)
C13 Ho1 C3 90.31(6)
C9 Ho1 C3 99.45(6)
C5 Ho1 C3 50.02(6)
C19 Ho1 C3 119.31(6)
C20 Ho1 C3 93.67(6)
C4 Ho1 C3 30.36(6)
C12 Ho1 C3 111.95(6)
C18 Ho1 C3 143.41(6)
C13 Ho1 C17 143.78(6)
C9 Ho1 C17 129.56(5)
C5 Ho1 C17 87.66(6)
C19 Ho1 C17 50.54(6)
C20 Ho1 C17 50.62(6)
C4 Ho1 C17 95.68(6)
C12 Ho1 C17 116.87(6)
C18 Ho1 C17 30.56(5)
C3 Ho1 C17 125.53(6)
C13 Ho1 C10 49.76(5)
C9 Ho1 C10 30.62(5)
C5 Ho1 C10 164.02(6)
C19 Ho1 C10 73.21(6)
C20 Ho1 C10 102.64(6)
C4 Ho1 C10 157.99(6)
C12 Ho1 C10 49.64(5)
C18 Ho1 C10 72.04(6)
C3 Ho1 C10 129.93(6)
C17 Ho1 C10 100.40(6)
C13 Ho1 C21 169.47(6)
C9 Ho1 C21 139.55(5)
C5 Ho1 C21 73.51(6)
C19 Ho1 C21 49.75(6)
C20 Ho1 C21 30.07(6)
C4 Ho1 C21 69.93(6)
C12 Ho1 C21 147.16(6)
C18 Ho1 C21 49.53(6)
C3 Ho1 C21 97.49(6)
C17 Ho1 C21 30.36(6)
C10 Ho1 C21 119.82(6)
C13 Ho1 C1 87.00(5)
C9 Ho1 C1 115.69(5)
C5 Ho1 C1 30.62(5)
C19 Ho1 C1 152.55(6)
C20 Ho1 C1 123.21(6)
C4 Ho1 C1 50.25(5)
C12 Ho1 C1 85.61(5)
C18 Ho1 C1 140.30(5)
C3 Ho1 C1 50.44(5)
C17 Ho1 C1 110.75(5)
C10 Ho1 C1 134.01(5)
C21 Ho1 C1 103.42(6)
C13 Ho1 C11 49.85(5)
C9 Ho1 C11 50.53(6)
C5 Ho1 C11 136.97(6)
C19 Ho1 C11 90.24(6)
C20 Ho1 C11 120.55(6)
C4 Ho1 C11 162.95(6)
C12 Ho1 C11 30.26(5)
C18 Ho1 C11 74.97(6)
C3 Ho1 C11 139.80(6)
C17 Ho1 C11 93.94(6)
C10 Ho1 C11 29.64(5)
C21 Ho1 C11 122.71(6)
C1 Ho1 C11 112.99(5)
C13 Ho1 C2 71.53(5)
C9 Ho1 C2 93.13(5)
C5 Ho1 C2 49.55(5)
C19 Ho1 C2 149.15(6)
C20 Ho1 C2 122.81(6)
C4 Ho1 C2 49.43(5)
C12 Ho1 C2 85.08(5)
C18 Ho1 C2 167.28(6)
C3 Ho1 C2 30.01(5)
C17 Ho1 C2 137.16(5)
C10 Ho1 C2 120.63(5)
C21 Ho1 C2 118.43(6)
C1 Ho1 C2 30.23(5)
C11 Ho1 C2 115.18(5)
O5 K1 O2 118.06(4)
O5 K1 O3 139.98(4)
O2 K1 O3 96.87(4)
O5 K1 O1 97.21(4)
O2 K1 O1 60.85(4)
O3 K1 O1 117.68(4)
O5 K1 O4 98.19(4)
O2 K1 O4 138.64(4)
O3 K1 O4 60.43(4)
O1 K1 O4 97.47(4)
O5 K1 O6 60.48(4)
O2 K1 O6 96.88(4)
O3 K1 O6 98.69(4)
O1 K1 O6 138.19(4)
O4 K1 O6 119.19(4)
O5 K1 N1 60.66(4)
O2 K1 N1 120.30(4)
O3 K1 N1 119.07(4)
O1 K1 N1 60.48(4)
O4 K1 N1 59.89(4)
O6 K1 N1 119.95(4)
O5 K1 N2 119.30(4)
O2 K1 N2 59.69(4)
O3 K1 N2 60.98(4)
O1 K1 N2 119.52(4)
O4 K1 N2 120.15(4)
O6 K1 N2 60.02(4)
N1 K1 N2 179.95(6)
C1 Si1 C6 109.01(9)
C1 Si1 C8 113.49(8)
C6 Si1 C8 109.19(10)
C1 Si1 C7 110.24(9)
C6 Si1 C7 108.38(10)
C8 Si1 C7 106.40(10)
C9 Si2 C15 110.66(9)
C9 Si2 C14 111.22(9)
C15 Si2 C14 110.49(12)
C9 Si2 C16 111.48(10)
C15 Si2 C16 105.86(13)
C14 Si2 C16 106.95(13)
C17 Si3 C22 111.26(10)
C17 Si3 C24 111.46(9)
C22 Si3 C24 111.02(10)
C17 Si3 C23 110.44(9)
C22 Si3 C23 106.77(10)
C24 Si3 C23 105.64(10)
C27 O1 C26 110.73(15)
C27 O1 K1 111.51(10)
C26 O1 K1 118.79(11)
C29 O2 C28 110.84(13)
C29 O2 K1 120.63(10)
C28 O2 K1 115.38(10)
C33 O3 C32 109.04(14)
C33 O3 K1 115.21(10)
C32 O3 K1 116.17(10)
C35 O4 C34 111.17(15)
C35 O4 K1 120.05(12)
C34 O4 K1 115.49(10)
C38 O5 C39 111.15(14)
C38 O5 K1 119.33(11)
C39 O5 K1 116.05(11)
C40 O6 C41 110.99(14)
C40 O6 K1 111.34(10)
C41 O6 K1 117.05(10)
C43 O7 C46 103.9(2)
C25 N1 C37 109.97(17)
C25 N1 C36 109.66(16)
C37 N1 C36 110.14(15)
C25 N1 K1 108.61(11)
C37 N1 K1 108.23(11)
C36 N1 K1 110.20(11)
C31 N2 C30 109.77(15)
C31 N2 C42 109.78(15)
C30 N2 C42 109.85(14)
C31 N2 K1 108.13(11)
C30 N2 K1 109.66(11)
C42 N2 K1 109.63(11)
C2 C1 C5 105.52(16)
C2 C1 Si1 126.08(14)
C5 C1 Si1 127.60(13)
C2 C1 Ho1 75.35(10)
C5 C1 Ho1 72.95(9)
Si1 C1 Ho1 124.64(8)
C3 C2 C1 109.41(16)
C3 C2 Ho1 73.55(10)
C1 C2 Ho1 74.43(10)
C2 C3 C4 107.26(16)
C2 C3 Ho1 76.44(10)
C4 C3 Ho1 74.57(11)
C5 C4 C3 108.40(16)
C5 C4 Ho1 74.44(10)
C3 C4 Ho1 75.07(10)
C4 C5 C1 109.35(16)
C4 C5 Ho1 75.52(10)
C1 C5 Ho1 76.43(10)
C10 C9 C13 105.23(15)
C10 C9 Si2 126.32(13)
C13 C9 Si2 127.86(13)
C10 C9 Ho1 76.33(10)
C13 C9 Ho1 74.32(10)
Si2 C9 Ho1 121.33(9)
C11 C10 C9 109.89(15)
C11 C10 Ho1 75.52(10)
C9 C10 Ho1 73.05(10)
C10 C11 C12 108.05(16)
C10 C11 Ho1 74.84(10)
C12 C11 Ho1 73.65(10)
C13 C12 C11 107.39(16)
C13 C12 Ho1 73.84(10)
C11 C12 Ho1 76.10(10)
C12 C13 C9 109.40(16)
C12 C13 Ho1 75.73(10)
C9 C13 Ho1 74.67(10)
C21 C17 C18 105.55(16)
C21 C17 Si3 126.68(14)
C18 C17 Si3 126.40(15)
C21 C17 Ho1 74.92(10)
C18 C17 Ho1 74.06(10)
Si3 C17 Ho1 126.46(8)
C19 C18 C17 109.33(18)
C19 C18 Ho1 74.32(10)
C17 C18 Ho1 75.38(10)
C18 C19 C20 108.12(17)
C18 C19 Ho1 75.57(10)
C20 C19 Ho1 75.02(10)
C21 C20 C19 107.18(18)
C21 C20 Ho1 76.02(10)
C19 C20 Ho1 74.34(10)
C20 C21 C17 109.78(17)
C20 C21 Ho1 73.92(11)
C17 C21 Ho1 74.72(10)
N1 C25 C26 113.86(18)
O1 C26 C25 109.07(17)
O1 C27 C28 109.26(15)
O2 C28 C27 109.26(15)
O2 C29 C30 108.55(15)
N2 C30 C29 113.83(15)
N2 C31 C32 113.29(15)
O3 C32 C31 109.35(15)
O3 C33 C34 110.88(15)
O4 C34 C33 110.27(15)
O4 C35 C36 109.68(16)
N1 C36 C35 113.35(16)
N1 C37 C38 113.75(16)
O5 C38 C37 108.79(15)
O5 C39 C40 109.68(15)
O6 C40 C39 109.51(15)
O6 C41 C42 109.59(15)
N2 C42 C41 113.75(16)
O7 C43 C44 105.2(3)
C45 C44 C43 102.6(3)
C44 C45 C46 103.2(3)
O7 C46 C45 107.8(3)

loop_
_geom_bond_atom_site_label_1
_geom_bond_atom_site_label_2
_geom_bond_distance
Ho1 Cnt1 2.433
Ho1 Cnt2 2.420
Ho1 Cnt3 2.426
Ho1 C13 2.6778(17)
Ho1 C9 2.6824(18)
Ho1 C5 2.6877(17)
Ho1 C19 2.6908(18)
Ho1 C20 2.6997(18)
Ho1 C4 2.7013(18)
Ho1 C12 2.7019(18)
Ho1 C18 2.7067(18)
Ho1 C3 2.7077(18)
Ho1 C17 2.7238(17)
Ho1 C10 2.7248(18)
Ho1 C21 2.7264(18)
Ho1 C1 2.7327(17)
Ho1 C11 2.7333(18)
Ho1 C2 2.7446(17)
K1 O5 2.7925(13)
K1 O2 2.7940(13)
K1 O3 2.8130(13)
K1 O1 2.8220(13)
K1 O4 2.8303(13)
K1 O6 2.8813(13)
K1 N1 2.9948(17)
K1 N2 3.0196(16)
Si1 C1 1.8514(18)
Si1 C6 1.871(2)
Si1 C8 1.871(2)
Si1 C7 1.875(2)
Si2 C9 1.8458(18)
Si2 C15 1.867(2)
Si2 C14 1.869(2)
Si2 C16 1.879(2)
Si3 C17 1.8513(19)
Si3 C22 1.871(2)
Si3 C24 1.877(2)
Si3 C23 1.886(2)
O1 C27 1.423(2)
O1 C26 1.427(2)
O2 C29 1.422(2)
O2 C28 1.426(2)
O3 C33 1.424(2)
O3 C32 1.431(2)
O4 C35 1.424(2)
O4 C34 1.429(2)
O5 C38 1.425(2)
O5 C39 1.428(2)
O6 C40 1.426(2)
O6 C41 1.429(2)
O7 C43 1.405(4)
O7 C46 1.416(3)
N1 C25 1.470(3)
N1 C37 1.471(3)
N1 C36 1.476(3)
N2 C31 1.470(2)
N2 C30 1.470(2)
N2 C42 1.474(2)
C1 C2 1.428(2)
C1 C5 1.432(2)
C2 C3 1.412(3)
C3 C4 1.416(3)
C4 C5 1.396(3)
C9 C10 1.428(2)
C9 C13 1.433(2)
C10 C11 1.396(3)
C11 C12 1.419(3)
C12 C13 1.412(3)
C17 C21 1.427(3)
C17 C18 1.431(3)
C18 C19 1.402(3)
C19 C20 1.424(3)
C20 C21 1.408(3)
C25 C26 1.505(3)
C27 C28 1.490(3)
C29 C30 1.509(3)
C31 C32 1.509(3)
C33 C34 1.495(3)
C35 C36 1.508(3)
C37 C38 1.508(3)
C39 C40 1.494(3)
C41 C42 1.504(3)
C43 C44 1.529(6)
C44 C45 1.518(5)
C45 C46 1.524(4)
